data_4128273
loop_
_publ_author_name
'Liu, Zong-Ying'
'Hu, Jiun-Wei'
'Huang, Chun-Hao'
'Huang, Teng-Hsing'
'Chen, Deng-Gao'
'Ho, Ssu-Yu'
'Chen, Kew-Yu'
'Li, Elise Y.'
'Chou, Pi-Tai'

_publ_section_title
;
 Sulfur-Based Intramolecular Hydrogen-Bond: Excited-State Hydrogen-Bond
 On/Off Switch with Dual Room-Temperature Phosphorescence.
;
_journal_coeditor_code SI2340
_journal_issue 25
_journal_name_full 'Journal of the American Chemical Society'
_journal_page_first 9885
_journal_page_last 9894
_journal_paper_doi 10.1021/jacs.9b02765
_journal_volume 141
_journal_year 2019
_chemical_formula_iupac 'C9 H8 O2'
_chemical_formula_moiety 'C9 H8 O2'
_chemical_formula_sum 'C9 H8 O2'
_chemical_formula_weight 148.15
_chemical_name_systematic
;
7-Hydroxyindan-1-one
;
_space_group_IT_number 14
_space_group_name_Hall '-P 2yn'
_space_group_name_H-M_alt 'P 1 21/n 1'
_symmetry_cell_setting monoclinic
_symmetry_space_group_name_Hall '-P 2yn'
_symmetry_space_group_name_H-M 'P 1 21/n 1'
_atom_sites_solution_hydrogens geom
_atom_sites_solution_primary direct
_atom_sites_solution_secondary difmap
_audit_creation_method SHELXL-97
_cell_angle_alpha 90.00
_cell_angle_beta 108.584(2)
_cell_angle_gamma 90.00
_cell_formula_units_Z 4
_cell_length_a 7.3457(3)
_cell_length_b 13.3767(5)
_cell_length_c 7.3693(3)
_cell_measurement_reflns_used 2865
_cell_measurement_temperature 100.00(10)
_cell_measurement_theta_max 26.4
_cell_measurement_theta_min 3.29
_cell_volume 686.36(5)
_computing_cell_refinement 'SAINT (Bruker, 2001)'
_computing_data_collection 'SMART (Bruker, 2001)'
_computing_data_reduction 'SAINT (Bruker, 2001)'
_computing_molecular_graphics 'ORTEP-3 for Windows (Farrugia, 1997)'
_computing_publication_material 'WinGX (Farrugia, 1999)'
_computing_structure_refinement 'SHELXL97 (Sheldrick, 2008)'
_computing_structure_solution 'SHELXS97 (Sheldrick, 2008)'
_diffrn_ambient_temperature 100.00(10)
_diffrn_measured_fraction_theta_full 1.000
_diffrn_measured_fraction_theta_max 0.999
_diffrn_measurement_device_type 'Bruker SMART CCD area-detector'
_diffrn_measurement_method '\f and \w'
_diffrn_radiation_monochromator graphite
_diffrn_radiation_source 'fine-focus sealed tube'
_diffrn_radiation_type MoK\a
_diffrn_radiation_wavelength 0.71073
_diffrn_reflns_av_R_equivalents 0.0222
_diffrn_reflns_av_sigmaI/netI 0.0218
_diffrn_reflns_limit_h_max 9
_diffrn_reflns_limit_h_min -9
_diffrn_reflns_limit_k_max 16
_diffrn_reflns_limit_k_min -16
_diffrn_reflns_limit_l_max 7
_diffrn_reflns_limit_l_min -9
_diffrn_reflns_number 5437
_diffrn_reflns_theta_full 25.00
_diffrn_reflns_theta_max 26.37
_diffrn_reflns_theta_min 3.05
_exptl_absorpt_coefficient_mu 0.101
_exptl_absorpt_correction_T_max 0.7454
_exptl_absorpt_correction_T_min 0.6759
_exptl_absorpt_correction_type multi-scan
_exptl_absorpt_process_details '(SADABS; Bruker, 2001)'
_exptl_crystal_colour colourless
_exptl_crystal_density_diffrn 1.434
_exptl_crystal_density_method 'not measured'
_exptl_crystal_description prism
_exptl_crystal_F_000 312
_exptl_crystal_size_max 0.28
_exptl_crystal_size_mid 0.24
_exptl_crystal_size_min 0.24
_refine_diff_density_max 0.280
_refine_diff_density_min -0.177
_refine_ls_extinction_coef 0.014(4)
_refine_ls_extinction_expression Fc^*^=kFc[1+0.001xFc^2^\l^3^/sin(2\q)]^-1/4^
_refine_ls_extinction_method 'SHELXL97 (Sheldrick, 2008)'
_refine_ls_goodness_of_fit_ref 1.036
_refine_ls_hydrogen_treatment refall
_refine_ls_matrix_type full
_refine_ls_number_parameters 133
_refine_ls_number_reflns 1400
_refine_ls_number_restraints 0
_refine_ls_restrained_S_all 1.036
_refine_ls_R_factor_all 0.0373
_refine_ls_R_factor_gt 0.0330
_refine_ls_shift/su_max 0.000
_refine_ls_shift/su_mean 0.000
_refine_ls_structure_factor_coef Fsqd
_refine_ls_weighting_details 'w=1/[\s^2^(Fo^2^)+(0.0465P)^2^+0.2373P] where P=(Fo^2^+2Fc^2^)/3'
_refine_ls_weighting_scheme calc
_refine_ls_wR_factor_gt 0.0860
_refine_ls_wR_factor_ref 0.0893
_reflns_number_gt 1252
_reflns_number_total 1400
_reflns_threshold_expression I>2sigma(I)
_cod_data_source_file ja9b02765_si_003.cif
_cod_data_source_block I
_cod_original_sg_symbol_H-M 'P 21/n'
_cod_database_code 4128273

loop_
_symmetry_equiv_pos_as_xyz
'x, y, z'
'-x+1/2, y+1/2, -z+1/2'
'-x, -y, -z'
'x-1/2, -y-1/2, z-1/2'

loop_
_atom_site_type_symbol
_atom_site_label
_atom_site_fract_x
_atom_site_fract_y
_atom_site_fract_z
_atom_site_U_iso_or_equiv
_atom_site_adp_type
_atom_site_calc_flag
_atom_site_occupancy
O O1 0.08166(12) 0.42309(6) 0.66091(12) 0.0198(2) Uani d 1
O O2 0.23230(12) 0.62427(6) 0.67482(12) 0.0187(2) Uani d 1
C C1 0.13603(16) 0.35050(9) 0.97988(17) 0.0164(3) Uani d 1
C C2 0.14647(15) 0.42957(8) 0.83566(17) 0.0147(3) Uani d 1
C C3 0.28549(15) 0.60687(8) 0.86582(17) 0.0141(3) Uani d 1
C C4 0.38227(16) 0.68108(9) 0.99239(17) 0.0158(3) Uani d 1
C C5 0.43377(16) 0.66351(9) 1.18845(17) 0.0168(3) Uani d 1
C C6 0.39144(16) 0.57428(9) 1.26467(17) 0.0168(3) Uani d 1
C C7 0.23864(17) 0.39569(9) 1.17926(18) 0.0170(3) Uani d 1
C C8 0.24541(15) 0.51652(8) 0.94170(16) 0.0139(3) Uani d 1
C C9 0.29761(15) 0.49992(8) 1.13835(17) 0.0143(3) Uani d 1
H H1A 0.001(2) 0.3364(10) 0.9591(19) 0.019(3) Uiso d 1
H H1B 0.1971(19) 0.2884(10) 0.9566(19) 0.019(3) Uiso d 1
H H2 0.164(2) 0.5745(14) 0.609(2) 0.044(5) Uiso d 1
H H4 0.414(2) 0.7437(12) 0.945(2) 0.026(4) Uiso d 1
H H5 0.5008(19) 0.7159(10) 1.2762(19) 0.019(3) Uiso d 1
H H6 0.425(2) 0.5649(11) 1.398(2) 0.024(4) Uiso d 1
H H7A 0.154(2) 0.3975(11) 1.264(2) 0.024(4) Uiso d 1
H H7B 0.354(2) 0.3563(10) 1.250(2) 0.021(4) Uiso d 1

loop_
_atom_site_aniso_label
_atom_site_aniso_U_11
_atom_site_aniso_U_22
_atom_site_aniso_U_33
_atom_site_aniso_U_12
_atom_site_aniso_U_13
_atom_site_aniso_U_23
O1 0.0216(5) 0.0187(5) 0.0167(5) -0.0005(3) 0.0025(4) -0.0018(3)
O2 0.0228(5) 0.0171(4) 0.0146(5) -0.0036(3) 0.0038(3) 0.0006(3)
C1 0.0153(6) 0.0142(6) 0.0200(6) 0.0005(4) 0.0061(5) 0.0003(5)
C2 0.0113(5) 0.0144(6) 0.0187(6) 0.0021(4) 0.0051(4) -0.0008(4)
C3 0.0117(5) 0.0157(6) 0.0151(6) 0.0024(4) 0.0043(4) 0.0009(4)
C4 0.0140(5) 0.0130(5) 0.0204(7) 0.0002(4) 0.0057(5) 0.0005(4)
C5 0.0143(5) 0.0153(6) 0.0195(6) 0.0006(4) 0.0035(5) -0.0044(5)
C6 0.0159(6) 0.0198(6) 0.0141(6) 0.0024(4) 0.0037(5) -0.0003(5)
C7 0.0178(6) 0.0154(6) 0.0180(6) 0.0008(4) 0.0059(5) 0.0019(5)
C8 0.0110(5) 0.0140(5) 0.0170(6) 0.0017(4) 0.0050(4) -0.0010(4)
C9 0.0118(5) 0.0145(6) 0.0173(6) 0.0033(4) 0.0054(4) 0.0007(4)

loop_
_atom_type_symbol
_atom_type_description
_atom_type_scat_dispersion_real
_atom_type_scat_dispersion_imag
_atom_type_scat_source
O O 0.0106 0.0060 'International Tables Vol C Tables 4.2.6.8 and 6.1.1.4'
C C 0.0033 0.0016 'International Tables Vol C Tables 4.2.6.8 and 6.1.1.4'
H H 0.0000 0.0000 'International Tables Vol C Tables 4.2.6.8 and 6.1.1.4'

loop_
_geom_angle_atom_site_label_1
_geom_angle_atom_site_label_2
_geom_angle_atom_site_label_3
_geom_angle
C3 O2 H2 111.7(11)
C2 C1 C7 105.96(9)
C2 C1 H1A 107.5(8)
C7 C1 H1A 112.9(8)
C2 C1 H1B 109.8(8)
C7 C1 H1B 112.6(8)
H1A C1 H1B 107.9(11)
O1 C2 C8 125.41(11)
O1 C2 C1 126.65(10)
C8 C2 C1 107.94(10)
O2 C3 C4 119.33(10)
O2 C3 C8 122.32(10)
C4 C3 C8 118.35(11)
C5 C4 C3 119.14(11)
C5 C4 H4 120.3(9)
C3 C4 H4 120.5(9)
C4 C5 C6 122.71(11)
C4 C5 H5 118.7(8)
C6 C5 H5 118.6(8)
C9 C6 C5 118.04(11)
C9 C6 H6 121.0(9)
C5 C6 H6 120.9(9)
C9 C7 C1 104.72(9)
C9 C7 H7A 111.8(8)
C1 C7 H7A 112.6(8)
C9 C7 H7B 110.0(8)
C1 C7 H7B 111.6(8)
H7A C7 H7B 106.3(11)
C9 C8 C3 121.94(10)
C9 C8 C2 110.78(10)
C3 C8 C2 127.28(11)
C6 C9 C8 119.80(11)
C6 C9 C7 129.62(11)
C8 C9 C7 110.57(10)

loop_
_geom_bond_atom_site_label_1
_geom_bond_atom_site_label_2
_geom_bond_distance
O1 C2 1.2255(14)
O2 C3 1.3556(14)
O2 H2 0.883(19)
C1 C2 1.5185(16)
C1 C7 1.5448(17)
C1 H1A 0.976(15)
C1 H1B 0.984(14)
C2 C8 1.4594(15)
C3 C4 1.3922(16)
C3 C8 1.4017(16)
C4 C5 1.3919(17)
C4 H4 0.962(16)
C5 C6 1.3958(17)
C5 H5 0.974(14)
C6 C9 1.3864(16)
C6 H6 0.945(15)
C7 C9 1.5184(16)
C7 H7A 1.011(14)
C7 H7B 0.993(14)
C8 C9 1.3937(16)

loop_
_geom_hbond_atom_site_label_D
_geom_hbond_atom_site_label_H
_geom_hbond_atom_site_label_A
_geom_hbond_site_symmetry_A
_geom_hbond_distance_DH
_geom_hbond_distance_HA
_geom_hbond_distance_DA
_geom_hbond_angle_DHA
O2 H2 O1 1_555 0.880(17) 2.182(18) 2.8990(10) 138.0(10)
O2 H2 O1 3_566 0.880(17) 2.219(14) 2.8640(10) 130.0(10)
C1 H1B O2 2_546 0.985(14) 2.519(14) 3.4780(10) 164.0(10)
C4 H4 O1 2_556 0.964(16) 2.527(16) 3.4670(10) 165.0(10)
